data_4023221
loop_
_publ_author_name
'Bernd Schetter'
'Burkhard Ziemer'
'Gregor Schnakenburg'
'Rainer Mahrwald'

_publ_section_title
;
 Tetranuclear BINOL-Titanium Complex in Selective Direct Aldol Additions
;
_journal_name_full 'Journal of Organic Chemistry'
_journal_page_first 813
_journal_page_last 819
_journal_paper_doi 10.1021/jo7014054
_journal_volume 73
_journal_year 2008
_chemical_formula_moiety 'C13 H15 Cl O2'
_chemical_formula_sum 'C13 H15 Cl O2'
_chemical_formula_weight 238.70
_chemical_name_systematic
; 
 ? 
;
_space_group_IT_number 14
_symmetry_cell_setting monoclinic
_symmetry_space_group_name_Hall '-P 2yab'
_symmetry_space_group_name_H-M 'P 1 21/a 1'
_atom_sites_solution_hydrogens geom
_atom_sites_solution_primary direct
_atom_sites_solution_secondary difmap
_audit_creation_method SHELXL-97
_cell_angle_alpha 90.00
_cell_angle_beta 109.81(2)
_cell_angle_gamma 90.00
_cell_formula_units_Z 4
_cell_length_a 12.498(3)
_cell_length_b 8.232(3)
_cell_length_c 12.746(3)
_cell_measurement_reflns_used 54
_cell_measurement_temperature 180(1)
_cell_measurement_theta_max 16.9.0
_cell_measurement_theta_min 13.1
_cell_volume 1233.7(6)
_computing_structure_refinement 'SHELXL-97 (Sheldrick, 1997)'
_computing_structure_solution 'SHELXS-97 (Sheldrick, 1990)'
_diffrn_ambient_temperature 180(1)
_diffrn_measured_fraction_theta_full 0.961
_diffrn_measured_fraction_theta_max 0.961
_diffrn_measurement_device 'STOE Stadi4 Diffractometer'
_diffrn_measurement_method
; Scan width (omega) = 2.15 - 2.27, scan ratio 2theta:omega = 0.50
  I(Net) and sigma(I) calculated according to Blessing (1987)
;
_diffrn_radiation_collimation '0.8 mm'
_diffrn_radiation_detector 'NaI(Tl) Scintillation Counter'
_diffrn_radiation_monochromator 'Planar Graphite'
_diffrn_radiation_polarisn_norm 90
_diffrn_radiation_source 'Sealed X-ray tube'
_diffrn_radiation_type 'Mo K\a'
_diffrn_radiation_wavelength 0.71073
_diffrn_reflns_av_R_equivalents 0.0117
_diffrn_reflns_av_sigmaI/netI 0.0402
_diffrn_reflns_limit_h_max 14
_diffrn_reflns_limit_h_min -15
_diffrn_reflns_limit_k_max 8
_diffrn_reflns_limit_k_min 0
_diffrn_reflns_limit_l_max 15
_diffrn_reflns_limit_l_min 0
_diffrn_reflns_number 2604
_diffrn_reflns_theta_full 24.99
_diffrn_reflns_theta_max 26.00
_diffrn_reflns_theta_min 1.70
_diffrn_standards_decay_% 3.5
_diffrn_standards_interval_time 120
_diffrn_standards_number 3
_exptl_absorpt_coefficient_mu 0.23
_exptl_absorpt_correction_T_max 0.9210
_exptl_absorpt_correction_T_min 0.8320
_exptl_absorpt_correction_type empirical
_exptl_absorpt_process_details
;
    Psi Scan Reflections used    Mu * R = 0.05  

    H   K   L   2Theta   Chi   Imin/Imax
   -3  -1   1    11.0   -72.4    0.857
   -3  -3   1    17.9   -77.2    0.842
   -3  -3   2    18.2   -71.5    0.828
    4   4  -1    23.9    77.6    0.861
    5   4   0    26.5    78.6    0.881
   -6  -4   1    28.4   -85.7    0.859
   -7  -4   4    31.1   -76.2    0.868
    6   5   1    33.7    73.3    0.921
;
_exptl_crystal_colour colorless
_exptl_crystal_density_diffrn 1.285
_exptl_crystal_description block
_exptl_crystal_F_000 144
_exptl_crystal_size_max 0.500
_exptl_crystal_size_mid 0.400
_exptl_crystal_size_min 0.200
_refine_diff_density_max 0.363
_refine_diff_density_min -0.260
_refine_diff_density_rms 0.048
_refine_ls_extinction_coef 0.0010(13)
_refine_ls_extinction_expression Fc^*^=kFc[1+0.001xFc^2^\l^3^/sin(2\q)]^-1/4^
_refine_ls_extinction_method SHELXL
_refine_ls_goodness_of_fit_ref 1.108
_refine_ls_hydrogen_treatment mixed
_refine_ls_matrix_type full
_refine_ls_number_parameters 206
_refine_ls_number_reflns 2085
_refine_ls_number_restraints 0
_refine_ls_restrained_S_all 1.108
_refine_ls_R_factor_all 0.0604
_refine_ls_R_factor_gt 0.0442
_refine_ls_shift/su_max 0.000
_refine_ls_shift/su_mean 0.000
_refine_ls_structure_factor_coef Fsqd
_refine_ls_weighting_details 'calc w=1/[\s^2^(Fo^2^)+(0.0574P)^2^+0.7544P] where P=(Fo^2^+2Fc^2^)/3'
_refine_ls_weighting_scheme calc
_refine_ls_wR_factor_gt 0.1104
_refine_ls_wR_factor_ref 0.1258
_reflns_d_resolution_high 0.811
_reflns_d_resolution_low 11.974
_reflns_limit_h_max 14
_reflns_limit_h_min -15
_reflns_limit_k_max 8
_reflns_limit_k_min 0
_reflns_limit_l_max 15
_reflns_limit_l_min 0
_reflns_number_observed 1651
_reflns_number_total 2604
_reflns_observed_criterion I>4sigma(I)
_cod_data_source_file jo7014054-File005.cif
_cod_data_source_block d:\roentgen\greg91\greg91
_cod_depositor_comments
;
The following automatic conversions were performed:
'_symmetry_cell_setting' value 'Monoclinic' changed to 'monoclinic'
according to '/home/saulius/struct/CIF-dictionaries/cif_core.dic'
dictionary named 'cif_core.dic' version 2.4.1 from 2010-06-29.

Automatic conversion script
Id: cif_fix_enum 1527 2010-12-29 10:47:43Z saulius 
;
_cod_original_sg_symbol_H-M 'P 21/a'
_cod_database_code 4023221

loop_
_symmetry_equiv_pos_as_xyz
'x, y, z'
'-x+1/2, y+1/2, -z'
'-x, -y, -z'
'x-1/2, -y-1/2, z'

loop_
_atom_site_label
_atom_site_type_symbol
_atom_site_fract_x
_atom_site_fract_y
_atom_site_fract_z
_atom_site_U_iso_or_equiv
_atom_site_adp_type
_atom_site_occupancy
_atom_site_symmetry_multiplicity
_atom_site_calc_flag
_atom_site_refinement_flags
_atom_site_disorder_assembly
_atom_site_disorder_group
C1 C 0.63816(19) 0.8341(3) 0.91291(19) 0.0338(5) Uani 1 1 d . . .
C2 C 0.6762(3) 0.9763(4) 0.8612(2) 0.0504(7) Uani 1 1 d . . .
H2A H 0.756(3) 0.945(4) 0.874(3) 0.075(10) Uiso 1 1 d . . .
H2B H 0.686(3) 1.084(5) 0.903(3) 0.089(12) Uiso 1 1 d . . .
C3 C 0.5981(3) 0.9755(4) 0.7405(3) 0.0540(7) Uani 1 1 d . . .
H3A H 0.637(3) 1.022(5) 0.689(3) 0.085(11) Uiso 1 1 d . . .
H3B H 0.527(3) 1.042(4) 0.734(3) 0.078(10) Uiso 1 1 d . . .
C4 C 0.5643(2) 0.7988(3) 0.7152(2) 0.0424(6) Uani 1 1 d . . .
H4A H 0.494(2) 0.784(3) 0.658(2) 0.045(7) Uiso 1 1 d . . .
H4B H 0.628(2) 0.741(3) 0.697(2) 0.045(7) Uiso 1 1 d . . .
C5 C 0.55427(18) 0.7301(3) 0.82365(18) 0.0316(5) Uani 1 1 d . . .
C6 C 0.4367(2) 0.7622(4) 0.8317(3) 0.0458(7) Uani 1 1 d . . .
H6A H 0.377(2) 0.706(3) 0.774(2) 0.043(7) Uiso 1 1 d . . .
H6B H 0.417(2) 0.875(4) 0.827(2) 0.059(9) Uiso 1 1 d . . .
H6C H 0.436(2) 0.730(3) 0.909(2) 0.049(8) Uiso 1 1 d . . .
C7 C 0.58930(17) 0.5510(3) 0.84585(18) 0.0303(5) Uani 1 1 d . . .
H7 H 0.5963(14) 0.518(2) 0.9319(14) 0.002(4) Uiso 1 1 d . . .
C8 C 0.50942(18) 0.4363(3) 0.76352(17) 0.0289(5) Uani 1 1 d . . .
C9 C 0.5179(2) 0.4083(3) 0.65904(18) 0.0330(5) Uani 1 1 d . . .
H9 H 0.576(2) 0.457(3) 0.6381(19) 0.037(7) Uiso 1 1 d . . .
C10 C 0.4403(2) 0.3094(3) 0.5823(2) 0.0400(6) Uani 1 1 d . . .
H10 H 0.446(2) 0.290(3) 0.513(2) 0.044(7) Uiso 1 1 d . . .
C11 C 0.3548(2) 0.2365(3) 0.6105(2) 0.0400(6) Uani 1 1 d . . .
C12 C 0.3454(2) 0.2586(3) 0.7137(2) 0.0394(6) Uani 1 1 d . . .
H12 H 0.292(2) 0.201(4) 0.736(2) 0.049(8) Uiso 1 1 d . . .
C13 C 0.42329(19) 0.3575(3) 0.7901(2) 0.0338(5) Uani 1 1 d . . .
H13 H 0.418(2) 0.373(3) 0.860(2) 0.036(7) Uiso 1 1 d . . .
O1 O 0.66779(16) 0.8064(2) 1.01266(14) 0.0490(5) Uani 1 1 d . . .
O2 O 0.70219(13) 0.5403(2) 0.84254(14) 0.0410(5) Uani 1 1 d . . .
H1 H 0.740(3) 0.456(4) 0.892(3) 0.074(10) Uiso 1 1 d . . .
Cl Cl 0.25768(7) 0.11074(11) 0.51413(6) 0.0663(3) Uani 1 1 d . . .

loop_
_atom_site_aniso_label
_atom_site_aniso_U_11
_atom_site_aniso_U_22
_atom_site_aniso_U_33
_atom_site_aniso_U_23
_atom_site_aniso_U_13
_atom_site_aniso_U_12
C1 0.0300(11) 0.0338(14) 0.0387(13) 0.0003(10) 0.0129(10) 0.0007(10)
C2 0.0491(16) 0.0423(17) 0.0589(17) 0.0018(14) 0.0171(13) -0.0078(13)
C3 0.0577(18) 0.0455(18) 0.0575(17) 0.0141(14) 0.0180(14) 0.0038(14)
C4 0.0474(15) 0.0382(15) 0.0367(13) 0.0070(11) 0.0079(12) 0.0017(12)
C5 0.0257(11) 0.0333(13) 0.0339(12) 0.0000(10) 0.0076(9) -0.0005(9)
C6 0.0302(13) 0.0419(18) 0.0627(18) -0.0075(14) 0.0125(12) 0.0023(11)
C7 0.0244(10) 0.0347(13) 0.0316(11) 0.0027(10) 0.0091(9) -0.0009(9)
C8 0.0267(10) 0.0267(13) 0.0307(11) 0.0042(9) 0.0064(9) 0.0043(9)
C9 0.0345(12) 0.0323(13) 0.0332(11) 0.0059(10) 0.0126(9) 0.0028(10)
C10 0.0495(14) 0.0385(15) 0.0285(12) 0.0006(10) 0.0086(10) 0.0041(12)
C11 0.0354(13) 0.0343(15) 0.0410(13) -0.0031(11) 0.0007(10) -0.0011(10)
C12 0.0331(12) 0.0371(15) 0.0487(14) 0.0002(11) 0.0149(11) -0.0039(11)
C13 0.0342(12) 0.0333(14) 0.0365(13) -0.0006(10) 0.0151(10) -0.0007(10)
O1 0.0514(11) 0.0511(12) 0.0410(10) -0.0054(8) 0.0111(8) -0.0125(9)
O2 0.0267(8) 0.0478(11) 0.0454(10) 0.0061(8) 0.0085(7) 0.0030(8)
Cl 0.0622(5) 0.0657(6) 0.0570(5) -0.0197(4) 0.0019(3) -0.0219(4)

loop_
_atom_type_symbol
_atom_type_description
_atom_type_scat_dispersion_real
_atom_type_scat_dispersion_imag
_atom_type_scat_source
C C 0.0033 0.0016 'International Tables Vol C Tables 4.2.6.8 and 6.1.1.4'
H H 0.0000 0.0000 'International Tables Vol C Tables 4.2.6.8 and 6.1.1.4'
O O 0.0106 0.0060 'International Tables Vol C Tables 4.2.6.8 and 6.1.1.4'
Cl Cl 0.1484 0.1585 'International Tables Vol C Tables 4.2.6.8 and 6.1.1.4'

loop_
_geom_angle_atom_site_label_1
_geom_angle_atom_site_label_2
_geom_angle_atom_site_label_3
_geom_angle
_geom_angle_site_symmetry_1
_geom_angle_site_symmetry_3
_geom_angle_publ_flag
O1 C1 C2 125.1(2) . . ?
O1 C1 C5 124.3(2) . . ?
C2 C1 C5 110.6(2) . . ?
C1 C2 C3 104.5(2) . . ?
C1 C2 H2A 100(2) . . ?
C3 C2 H2A 115.3(19) . . ?
C1 C2 H2B 117(2) . . ?
C3 C2 H2B 117(2) . . ?
H2A C2 H2B 102(3) . . ?
C2 C3 C4 104.9(2) . . ?
C2 C3 H3A 112(2) . . ?
C4 C3 H3A 113(2) . . ?
C2 C3 H3B 108.7(19) . . ?
C4 C3 H3B 109(2) . . ?
H3A C3 H3B 110(3) . . ?
C3 C4 C5 105.2(2) . . ?
C3 C4 H4A 114.2(17) . . ?
C5 C4 H4A 107.9(16) . . ?
C3 C4 H4B 108.1(15) . . ?
C5 C4 H4B 109.8(15) . . ?
H4A C4 H4B 111(2) . . ?
C1 C5 C6 106.7(2) . . ?
C1 C5 C7 108.70(18) . . ?
C6 C5 C7 111.9(2) . . ?
C1 C5 C4 102.71(19) . . ?
C6 C5 C4 111.7(2) . . ?
C7 C5 C4 114.4(2) . . ?
C5 C6 H6A 112.0(15) . . ?
C5 C6 H6B 113.6(18) . . ?
H6A C6 H6B 107(2) . . ?
C5 C6 H6C 109.8(15) . . ?
H6A C6 H6C 111(2) . . ?
H6B C6 H6C 103(2) . . ?
O2 C7 C8 111.60(18) . . ?
O2 C7 C5 106.03(18) . . ?
C8 C7 C5 113.07(18) . . ?
O2 C7 H7 105.5(9) . . ?
C8 C7 H7 110.5(9) . . ?
C5 C7 H7 109.7(9) . . ?
C9 C8 C13 118.1(2) . . ?
C9 C8 C7 121.5(2) . . ?
C13 C8 C7 120.4(2) . . ?
C10 C9 C8 120.8(2) . . ?
C10 C9 H9 118.1(15) . . ?
C8 C9 H9 121.1(15) . . ?
C11 C10 C9 119.5(2) . . ?
C11 C10 H10 119.6(16) . . ?
C9 C10 H10 120.9(16) . . ?
C12 C11 C10 121.3(2) . . ?
C12 C11 Cl 119.2(2) . . ?
C10 C11 Cl 119.5(2) . . ?
C11 C12 C13 118.9(2) . . ?
C11 C12 H12 122.0(17) . . ?
C13 C12 H12 118.9(16) . . ?
C12 C13 C8 121.4(2) . . ?
C12 C13 H13 119.6(15) . . ?
C8 C13 H13 119.0(15) . . ?
C7 O2 H1 107(2) . . ?

loop_
_geom_bond_atom_site_label_1
_geom_bond_atom_site_label_2
_geom_bond_distance
_geom_bond_site_symmetry_2
_geom_bond_publ_flag
C1 O1 1.219(3) . ?
C1 C2 1.498(4) . ?
C1 C5 1.522(3) . ?
C2 C3 1.517(4) . ?
C2 H2A 0.99(4) . ?
C2 H2B 1.02(4) . ?
C3 C4 1.519(4) . ?
C3 H3A 1.02(4) . ?
C3 H3B 1.02(4) . ?
C4 C5 1.538(3) . ?
C4 H4A 0.94(3) . ?
C4 H4B 1.02(3) . ?
C5 C6 1.530(3) . ?
C5 C7 1.537(3) . ?
C6 H6A 0.97(3) . ?
C6 H6B 0.96(3) . ?
C6 H6C 1.02(3) . ?
C7 O2 1.428(3) . ?
C7 C8 1.510(3) . ?
C7 H7 1.104(16) . ?
C8 C9 1.390(3) . ?
C8 C13 1.393(3) . ?
C9 C10 1.384(3) . ?
C9 H9 0.94(2) . ?
C10 C11 1.375(4) . ?
C10 H10 0.92(3) . ?
C11 C12 1.372(4) . ?
C11 Cl 1.744(2) . ?
C12 C13 1.384(3) . ?
C12 H12 0.94(3) . ?
C13 H13 0.92(2) . ?
O2 H1 0.94(4) . ?

loop_
_geom_torsion_atom_site_label_1
_geom_torsion_atom_site_label_2
_geom_torsion_atom_site_label_3
_geom_torsion_atom_site_label_4
_geom_torsion
_geom_torsion_site_symmetry_1
_geom_torsion_site_symmetry_2
_geom_torsion_site_symmetry_3
_geom_torsion_site_symmetry_4
_geom_torsion_publ_flag
O1 C1 C2 C3 -168.5(3) . . . . ?
C5 C1 C2 C3 10.0(3) . . . . ?
C1 C2 C3 C4 -27.9(3) . . . . ?
C2 C3 C4 C5 35.8(3) . . . . ?
O1 C1 C5 C6 72.3(3) . . . . ?
C2 C1 C5 C6 -106.1(2) . . . . ?
O1 C1 C5 C7 -48.5(3) . . . . ?
C2 C1 C5 C7 133.0(2) . . . . ?
O1 C1 C5 C4 -170.0(2) . . . . ?
C2 C1 C5 C4 11.5(3) . . . . ?
C3 C4 C5 C1 -28.6(3) . . . . ?
C3 C4 C5 C6 85.4(3) . . . . ?
C3 C4 C5 C7 -146.2(2) . . . . ?
C1 C5 C7 O2 -59.0(2) . . . . ?
C6 C5 C7 O2 -176.53(19) . . . . ?
C4 C5 C7 O2 55.1(2) . . . . ?
C1 C5 C7 C8 178.40(17) . . . . ?
C6 C5 C7 C8 60.9(3) . . . . ?
C4 C5 C7 C8 -67.5(2) . . . . ?
O2 C7 C8 C9 -37.7(3) . . . . ?
C5 C7 C8 C9 81.7(2) . . . . ?
O2 C7 C8 C13 143.5(2) . . . . ?
C5 C7 C8 C13 -97.1(2) . . . . ?
C13 C8 C9 C10 2.3(3) . . . . ?
C7 C8 C9 C10 -176.6(2) . . . . ?
C8 C9 C10 C11 -0.8(4) . . . . ?
C9 C10 C11 C12 -0.6(4) . . . . ?
C9 C10 C11 Cl -179.54(18) . . . . ?
C10 C11 C12 C13 0.6(4) . . . . ?
Cl C11 C12 C13 179.47(19) . . . . ?
C11 C12 C13 C8 1.0(4) . . . . ?
C9 C8 C13 C12 -2.3(3) . . . . ?
C7 C8 C13 C12 176.5(2) . . . . ?
